data_4316050
loop_
_publ_author_name
'Yu-Chiao Liu'
'Ling-Kuang Tu'
'Tao-Hung Yen'
'Gene-Hsiang Lee'
'Shu-Ting Yang'
'Ming-Hsi Chiang'

_publ_section_title
;
 Secondary Coordination Sphere Interactions within the Biomimetic Iron
 Azadithiolate Complexes Related to Fe-Only Hydrogenase: Dynamic Measure
 of Electron Density about the Fe Sites
;
_journal_name_full 'Inorganic Chemistry'
_journal_page_first 6409
_journal_page_last 6420
_journal_paper_doi 10.1021/ic100484a
_journal_volume 49
_journal_year 2010
_chemical_formula_sum 'C34 H44 Cl8 F6 Fe4 N2 O18 S6'
_chemical_formula_weight 1582.07
_chemical_name_systematic
; 
 ? 
;
_space_group_IT_number 2
_symmetry_cell_setting triclinic
_symmetry_space_group_name_Hall '-P 1'
_symmetry_space_group_name_H-M 'P -1'
_atom_sites_solution_hydrogens geom
_atom_sites_solution_primary direct
_atom_sites_solution_secondary difmap
_audit_creation_method SHELXL-97
_cell_angle_alpha 103.572(1)
_cell_angle_beta 95.571(1)
_cell_angle_gamma 95.879(1)
_cell_formula_units_Z 2
_cell_length_a 13.8500(7)
_cell_length_b 15.4903(8)
_cell_length_c 16.5784(9)
_cell_measurement_reflns_used 4708
_cell_measurement_temperature 295(2)
_cell_measurement_theta_max 20.45
_cell_measurement_theta_min 2.21
_cell_volume 3412.2(3)
_computing_cell_refinement 'Bruker SAINT'
_computing_data_collection 'Bruker SMART'
_computing_data_reduction 'Bruker SAINT'
_computing_molecular_graphics 'Bruker SHELXTL'
_computing_publication_material 'Bruker SHELXTL'
_computing_structure_refinement 'SHELXL-97 (Sheldrick, 1997)'
_computing_structure_solution 'SHELXS-97 (Sheldrick, 1990)'
_diffrn_ambient_temperature 295(2)
_diffrn_measured_fraction_theta_full 1.000
_diffrn_measured_fraction_theta_max 1.000
_diffrn_measurement_device_type 'BRUKER SMART APEXCCD area detector'
_diffrn_measurement_method 'omega scans'
_diffrn_radiation_monochromator graphite
_diffrn_radiation_source 'fine-focus sealed tube'
_diffrn_radiation_type MoK\a
_diffrn_radiation_wavelength 0.71073
_diffrn_reflns_av_R_equivalents 0.0592
_diffrn_reflns_av_sigmaI/netI 0.0740
_diffrn_reflns_limit_h_max 16
_diffrn_reflns_limit_h_min -16
_diffrn_reflns_limit_k_max 18
_diffrn_reflns_limit_k_min -18
_diffrn_reflns_limit_l_max 19
_diffrn_reflns_limit_l_min -19
_diffrn_reflns_number 36145
_diffrn_reflns_theta_full 25.00
_diffrn_reflns_theta_max 25.00
_diffrn_reflns_theta_min 1.27
_exptl_absorpt_coefficient_mu 1.402
_exptl_absorpt_correction_T_max 0.8610
_exptl_absorpt_correction_T_min 0.5406
_exptl_absorpt_correction_type multi-scan
_exptl_crystal_colour orange-red
_exptl_crystal_density_diffrn 1.540
_exptl_crystal_density_meas ?
_exptl_crystal_density_method 'not measured'
_exptl_crystal_description plate
_exptl_crystal_F_000 1592
_exptl_crystal_size_max 0.50
_exptl_crystal_size_mid 0.50
_exptl_crystal_size_min 0.11
_refine_diff_density_max 0.996
_refine_diff_density_min -1.359
_refine_diff_density_rms 0.202
_refine_ls_extinction_method none
_refine_ls_goodness_of_fit_ref 1.014
_refine_ls_hydrogen_treatment constr
_refine_ls_matrix_type full
_refine_ls_number_parameters 609
_refine_ls_number_reflns 12039
_refine_ls_number_restraints 34
_refine_ls_restrained_S_all 1.022
_refine_ls_R_factor_all 0.1504
_refine_ls_R_factor_gt 0.0942
_refine_ls_shift/su_max 0.015
_refine_ls_shift/su_mean 0.001
_refine_ls_structure_factor_coef Fsqd
_refine_ls_weighting_details 'calc w=1/[\s^2^(Fo^2^)+(0.1320P)^2^+23.5436P] where P=(Fo^2^+2Fc^2^)/3'
_refine_ls_weighting_scheme calc
_refine_ls_wR_factor_gt 0.2644
_refine_ls_wR_factor_ref 0.3064
_reflns_number_gt 6830
_reflns_number_total 12039
_reflns_threshold_expression >2sigma(I)
_cod_data_source_file ic100484a_si_008.cif
_cod_data_source_block ic13808
_cod_depositor_comments
;
The following automatic conversions were performed:

'_symmetry_cell_setting' value 'Triclinic' changed to 'triclinic'
according to the built-in table from CIF Core dictionary named
'cif_core.dic' version 2.4.1 from 2010-06-29.

Automatic conversion script
Id: cif_fix_values 1646 2011-03-28 12:23:43Z adriana 

The following automatic conversions were performed:

'_exptl_crystal_density_meas' value 'not_measured' was changed to '?'
- the value is perceived as not measured.

Automatic conversion script
Id: cif_fix_values 3008 2015-01-20 13:52:24Z robertas 
;
_cod_database_code 4316050

loop_
_symmetry_equiv_pos_as_xyz
'x, y, z'
'-x, -y, -z'

loop_
_atom_site_label
_atom_site_type_symbol
_atom_site_fract_x
_atom_site_fract_y
_atom_site_fract_z
_atom_site_U_iso_or_equiv
_atom_site_adp_type
_atom_site_occupancy
_atom_site_symmetry_multiplicity
_atom_site_calc_flag
_atom_site_refinement_flags
_atom_site_disorder_assembly
_atom_site_disorder_group
Fe1 Fe 0.08325(10) 0.28049(10) 0.02811(10) 0.0576(4) Uani 1 1 d . . .
Fe2 Fe 0.20193(10) 0.41834(9) 0.04385(9) 0.0523(4) Uani 1 1 d . . .
Fe3 Fe 0.65035(11) 0.27574(9) 0.21145(9) 0.0556(4) Uani 1 1 d . . .
Fe4 Fe 0.58154(10) 0.42193(9) 0.24669(8) 0.0508(4) Uani 1 1 d . . .
S1 S 0.23144(18) 0.30709(18) 0.10385(16) 0.0568(7) Uani 1 1 d . . .
S2 S 0.5634(2) 0.31520(18) 0.31996(15) 0.0599(7) Uani 1 1 d . . .
S3 S 0.17851(18) 0.30135(17) -0.07080(16) 0.0530(6) Uani 1 1 d . . .
S4 S 0.51290(17) 0.30402(16) 0.14457(14) 0.0492(6) Uani 1 1 d . . .
N1 N 0.2698(7) 0.2509(8) 0.3313(6) 0.081(3) Uani 1 1 d . C .
N2 N 0.4489(5) 0.2184(5) -0.1072(4) 0.0447(17) Uani 1 1 d . . .
C1 C 0.0609(8) 0.1598(10) 0.0046(10) 0.090(4) Uani 1 1 d . . .
C2 C -0.0192(8) 0.2988(8) -0.0380(8) 0.073(3) Uani 1 1 d . . .
C3 C 0.0216(8) 0.3099(11) 0.1203(9) 0.091(4) Uani 1 1 d . . .
C4 C 0.3226(8) 0.4745(6) 0.0465(6) 0.057(2) Uani 1 1 d . . .
C5 C 0.1696(10) 0.4882(9) 0.1381(9) 0.079(3) Uani 1 1 d . . .
C6 C 0.1342(8) 0.4768(7) -0.0203(7) 0.066(3) Uani 1 1 d . . .
C7 C 0.6328(10) 0.1557(8) 0.1910(9) 0.082(4) Uani 1 1 d . . .
C8 C 0.7190(9) 0.2849(8) 0.1283(8) 0.073(3) Uani 1 1 d . . .
C9 C 0.7580(10) 0.3019(9) 0.2851(9) 0.086(4) Uani 1 1 d . . .
C10 C 0.6429(9) 0.4766(7) 0.1809(7) 0.069(3) Uani 1 1 d . . .
C11 C 0.6609(9) 0.4875(7) 0.3383(7) 0.069(3) Uani 1 1 d . . .
C12 C 0.4828(10) 0.4871(8) 0.2526(7) 0.070(3) Uani 1 1 d . . .
C13 C 0.2326(9) 0.3326(9) 0.2175(6) 0.077(3) Uani 1 1 d . . .
H13A H 0.2906 0.3731 0.2452 0.093 Uiso 1 1 calc R . .
H13B H 0.1753 0.3601 0.2337 0.093 Uiso 1 1 calc R . .
C14 C 0.2325(9) 0.2433(9) 0.2406(7) 0.079(4) Uani 1 1 d . . .
H14A H 0.1662 0.2124 0.2287 0.095 Uiso 1 1 calc R . .
H14B H 0.2727 0.2070 0.2053 0.095 Uiso 1 1 calc R . .
C15 C 0.3746(8) 0.2933(9) 0.3518(7) 0.073(3) Uani 1 1 d . . .
H15A H 0.3781 0.3544 0.3460 0.088 Uiso 1 1 calc R . .
H15B H 0.3963 0.2959 0.4099 0.088 Uiso 1 1 calc R . .
C16 C 0.4427(9) 0.2461(8) 0.2991(7) 0.075(3) Uani 1 1 d . . .
H16A H 0.4173 0.2355 0.2405 0.090 Uiso 1 1 calc R . .
H16B H 0.4491 0.1887 0.3116 0.090 Uiso 1 1 calc R . .
C17 C 0.2615(11) 0.1616(10) 0.3456(9) 0.107(5) Uani 1 1 d D . .
H17A H 0.1951 0.1336 0.3297 0.161 Uiso 0.70 1 calc PR A 1
H17B H 0.2803 0.1656 0.4037 0.161 Uiso 0.70 1 calc PR A 1
H17C H 0.3038 0.1266 0.3127 0.161 Uiso 0.70 1 calc PR A 1
H17D H 0.2892 0.1697 0.4033 0.129 Uiso 0.30 1 calc PR A 2
H17E H 0.3067 0.1305 0.3118 0.129 Uiso 0.30 1 calc PR A 2
C18 C 0.2134(10) 0.3079(13) 0.3892(9) 0.116(6) Uani 1 1 d . . .
H18A H 0.2282 0.3681 0.3824 0.139 Uiso 0.70 1 calc PR B 1
H18B H 0.2420 0.3088 0.4452 0.139 Uiso 0.70 1 calc PR B 1
H18C H 0.1632 0.2707 0.4059 0.174 Uiso 0.30 1 calc PR B 2
H18D H 0.1839 0.3483 0.3614 0.174 Uiso 0.30 1 calc PR B 2
H18E H 0.2565 0.3415 0.4377 0.174 Uiso 0.30 1 calc PR B 2
C19 C 0.101(2) 0.2922(18) 0.3891(17) 0.140(9) Uiso 0.70 1 d PD C 1
H19A H 0.0703 0.2921 0.3340 0.168 Uiso 0.70 1 calc PR C 1
H19B H 0.0842 0.2328 0.3975 0.168 Uiso 0.70 1 calc PR C 1
C20 C 0.056(2) 0.3588(18) 0.4537(18) 0.150 Uiso 0.70 1 d PD C 1
H20A H 0.0928 0.3680 0.5078 0.225 Uiso 0.70 1 calc PR C 1
H20B H -0.0105 0.3352 0.4557 0.225 Uiso 0.70 1 calc PR C 1
H20C H 0.0568 0.4147 0.4381 0.225 Uiso 0.70 1 calc PR C 1
C19' C 0.172(2) 0.095(2) 0.333(3) 0.102(15) Uiso 0.30 1 d PD D 2
H19C H 0.1398 0.0882 0.2771 0.123 Uiso 0.30 1 calc PR D 2
H19D H 0.1275 0.1218 0.3714 0.123 Uiso 0.30 1 calc PR D 2
C20' C 0.181(5) 0.003(3) 0.346(4) 0.13(2) Uiso 0.30 1 d PD D 2
H20D H 0.1173 -0.0313 0.3362 0.202 Uiso 0.30 1 calc PR D 2
H20E H 0.2100 0.0076 0.4017 0.202 Uiso 0.30 1 calc PR D 2
H20F H 0.2215 -0.0264 0.3067 0.202 Uiso 0.30 1 calc PR D 2
C21 C 0.2729(7) 0.2253(7) -0.0788(7) 0.059(3) Uani 1 1 d . . .
H21A H 0.2936 0.2163 -0.0241 0.071 Uiso 1 1 calc R . .
H21B H 0.2465 0.1675 -0.1158 0.071 Uiso 1 1 calc R . .
C22 C 0.3583(6) 0.2659(6) -0.1125(6) 0.044(2) Uani 1 1 d . . .
H22A H 0.3751 0.3280 -0.0817 0.053 Uiso 1 1 calc R . .
H22B H 0.3390 0.2650 -0.1705 0.053 Uiso 1 1 calc R . .
C23 C 0.4862(7) 0.2209(6) -0.0177(5) 0.049(2) Uani 1 1 d . . .
H23A H 0.5410 0.1864 -0.0180 0.059 Uiso 1 1 calc R . .
H23B H 0.4349 0.1916 0.0061 0.059 Uiso 1 1 calc R . .
C24 C 0.5189(7) 0.3138(6) 0.0385(5) 0.052(2) Uani 1 1 d . . .
H24A H 0.4760 0.3556 0.0253 0.063 Uiso 1 1 calc R . .
H24B H 0.5851 0.3348 0.0314 0.063 Uiso 1 1 calc R . .
C25 C 0.4239(8) 0.1220(6) -0.1533(6) 0.056(2) Uani 1 1 d . . .
H25A H 0.3995 0.1180 -0.2105 0.084 Uiso 1 1 calc R . .
H25B H 0.3748 0.0937 -0.1275 0.084 Uiso 1 1 calc R . .
H25C H 0.4814 0.0924 -0.1515 0.084 Uiso 1 1 calc R . .
C26 C 0.5239(7) 0.2649(6) -0.1483(6) 0.052(2) Uani 1 1 d . . .
H26A H 0.5358 0.3277 -0.1188 0.063 Uiso 1 1 calc R . .
H26B H 0.4963 0.2614 -0.2051 0.063 Uiso 1 1 calc R . .
C27 C 0.6215(8) 0.2285(8) -0.1510(8) 0.074(3) Uani 1 1 d . . .
H27A H 0.6532 0.2363 -0.0945 0.089 Uiso 1 1 calc R . .
H27B H 0.6111 0.1650 -0.1780 0.089 Uiso 1 1 calc R . .
C28 C 0.6844(10) 0.2759(10) -0.1974(10) 0.101(5) Uani 1 1 d . . .
H28A H 0.6549 0.2646 -0.2544 0.151 Uiso 1 1 calc R . .
H28B H 0.7473 0.2551 -0.1961 0.151 Uiso 1 1 calc R . .
H28C H 0.6920 0.3391 -0.1721 0.151 Uiso 1 1 calc R . .
O1 O 0.0462(8) 0.0843(7) -0.0119(9) 0.140(5) Uani 1 1 d . . .
O2 O -0.0834(7) 0.3112(7) -0.0780(6) 0.107(3) Uani 1 1 d . . .
O3 O -0.0173(8) 0.3261(10) 0.1750(7) 0.140(5) Uani 1 1 d . . .
O4 O 0.3986(6) 0.5098(5) 0.0487(5) 0.074(2) Uani 1 1 d . . .
O5 O 0.1492(9) 0.5309(7) 0.1982(6) 0.114(4) Uani 1 1 d . . .
O6 O 0.0924(7) 0.5114(6) -0.0608(6) 0.097(3) Uani 1 1 d . . .
O7 O 0.6197(9) 0.0810(6) 0.1808(8) 0.132(4) Uani 1 1 d . . .
O8 O 0.7630(7) 0.2928(8) 0.0753(7) 0.110(3) Uani 1 1 d . . .
O9 O 0.8251(8) 0.3188(9) 0.3335(7) 0.133(4) Uani 1 1 d . . .
O10 O 0.6847(8) 0.5109(6) 0.1380(6) 0.104(3) Uani 1 1 d . . .
O11 O 0.7123(8) 0.5258(6) 0.3963(6) 0.105(3) Uani 1 1 d . . .
O12 O 0.4200(8) 0.5302(7) 0.2522(6) 0.101(3) Uani 1 1 d . . .
S5 S 0.3302(3) 1.0151(2) 0.0714(3) 0.0914(11) Uani 1 1 d D . .
O13 O 0.3663(10) 1.0686(14) 0.1478(11) 0.258(12) Uani 1 1 d D . .
O14 O 0.3803(8) 0.9430(7) 0.0384(8) 0.126(4) Uani 1 1 d D . .
O15 O 0.3022(10) 1.0656(9) 0.0150(10) 0.168(6) Uani 1 1 d D . .
C29 C 0.2189(12) 0.9644(11) 0.0859(12) 0.114(5) Uani 1 1 d D . .
F1 F 0.2253(9) 0.9094(10) 0.1353(12) 0.224(8) Uani 1 1 d D . .
F2 F 0.1704(9) 0.9145(9) 0.0214(12) 0.222(8) Uani 1 1 d D . .
F3 F 0.1583(7) 1.0207(7) 0.1172(7) 0.141(4) Uani 1 1 d D . .
S6 S 0.3593(4) 0.2435(3) 0.6256(3) 0.1310(18) Uani 1 1 d D . .
O16 O 0.3610(11) 0.3188(9) 0.6925(9) 0.165(5) Uiso 1 1 d D . .
O17 O 0.4206(12) 0.1832(11) 0.6480(11) 0.203(7) Uiso 1 1 d D . .
O18 O 0.3703(11) 0.2648(10) 0.5502(9) 0.171(5) Uiso 1 1 d D . .
C30 C 0.2457(17) 0.1846(18) 0.6107(18) 0.300 Uiso 1 1 d D . .
F4 F 0.2301(17) 0.1605(16) 0.6806(14) 0.324(11) Uiso 1 1 d D . .
F5 F 0.1834(16) 0.2275(15) 0.5878(15) 0.314(11) Uiso 1 1 d D . .
F6 F 0.2456(17) 0.1082(15) 0.5531(14) 0.326(11) Uiso 1 1 d D . .
C31 C 0.133(3) 0.9677(17) 0.821(2) 0.31(2) Uiso 1 1 d D . .
H31A H 0.1903 0.9651 0.8592 0.366 Uiso 0.40 1 calc PR E 1
H31B H 0.0931 1.0081 0.8525 0.366 Uiso 0.40 1 calc PR E 1
H31C H 0.1995 0.9646 0.8078 0.366 Uiso 0.60 1 calc PR E 2
H31D H 0.1365 0.9872 0.8817 0.366 Uiso 0.60 1 calc PR E 2
Cl1 Cl 0.0691(12) 0.8651(11) 0.7885(10) 0.366(7) Uiso 1 1 d D F .
Cl2 Cl 0.170(3) 1.009(2) 0.742(2) 0.322(15) Uiso 0.40 1 d PD F 1
Cl2' Cl 0.0838(17) 1.0433(15) 0.7782(14) 0.308(9) Uiso 0.60 1 d PD F 2
C32 C 0.911(2) 0.6365(18) 0.269(3) 0.36(2) Uiso 1 1 d D . .
H32A H 0.8604 0.6621 0.3000 0.430 Uiso 1 1 calc R . .
H32B H 0.8878 0.6242 0.2103 0.430 Uiso 1 1 calc R . .
Cl3 Cl 0.9269(11) 0.5385(11) 0.2934(10) 0.350 Uiso 1 1 d D . .
Cl4 Cl 1.0125(12) 0.7145(10) 0.2906(9) 0.350 Uiso 1 1 d D . .
C33 C 0.5152(17) 0.0881(19) 0.4419(16) 0.239(14) Uiso 1 1 d D . .
H33A H 0.5174 0.0647 0.4913 0.286 Uiso 1 1 calc R . .
H33B H 0.4818 0.1409 0.4499 0.286 Uiso 1 1 calc R . .
Cl5 Cl 0.4693(11) 0.0079(10) 0.3508(10) 0.350 Uiso 1 1 d D . .
Cl6 Cl 0.6291(11) 0.1047(10) 0.4085(9) 0.350 Uiso 1 1 d D . .
C34 C 0.3868(17) 0.6081(18) 0.438(3) 0.33(2) Uiso 1 1 d D . .
H34A H 0.4052 0.6073 0.3829 0.392 Uiso 0.50 1 calc PR G 1
H34B H 0.4119 0.6675 0.4722 0.392 Uiso 0.50 1 calc PR G 1
H34C H 0.4147 0.6337 0.3961 0.392 Uiso 0.50 1 calc PR G 2
H34D H 0.3737 0.6561 0.4833 0.392 Uiso 0.50 1 calc PR G 2
Cl7 Cl 0.4565(10) 0.5467(10) 0.4712(9) 0.350 Uiso 1 1 d D . .
Cl8 Cl 0.2721(14) 0.6104(18) 0.4260(16) 0.295(11) Uiso 0.50 1 d PD H 1
Cl8' Cl 0.2780(15) 0.532(2) 0.3938(18) 0.332(13) Uiso 0.50 1 d PD H 2

loop_
_atom_site_aniso_label
_atom_site_aniso_U_11
_atom_site_aniso_U_22
_atom_site_aniso_U_33
_atom_site_aniso_U_23
_atom_site_aniso_U_13
_atom_site_aniso_U_12
Fe1 0.0413(8) 0.0687(9) 0.0687(10) 0.0336(8) 0.0005(7) 0.0018(7)
Fe2 0.0512(8) 0.0549(8) 0.0563(8) 0.0234(7) 0.0088(6) 0.0083(6)
Fe3 0.0562(9) 0.0534(8) 0.0560(9) 0.0166(7) -0.0050(7) 0.0060(7)
Fe4 0.0604(9) 0.0480(8) 0.0418(7) 0.0118(6) -0.0007(6) 0.0017(6)
S1 0.0484(13) 0.0702(16) 0.0580(15) 0.0337(13) -0.0025(11) 0.0026(12)
S2 0.0717(17) 0.0626(16) 0.0454(13) 0.0215(12) -0.0019(12) -0.0009(13)
S3 0.0517(14) 0.0557(14) 0.0554(14) 0.0231(12) 0.0002(11) 0.0095(11)
S4 0.0528(14) 0.0515(13) 0.0414(12) 0.0140(10) -0.0030(10) 0.0001(11)
N1 0.077(7) 0.118(8) 0.053(5) 0.044(6) -0.001(5) -0.011(6)
N2 0.050(4) 0.040(4) 0.043(4) 0.010(3) 0.000(3) 0.006(3)
C1 0.051(7) 0.089(10) 0.143(13) 0.062(9) -0.001(7) 0.003(6)
C2 0.055(7) 0.079(8) 0.084(8) 0.025(7) -0.001(6) 0.005(6)
C3 0.043(6) 0.149(13) 0.095(10) 0.060(10) 0.016(7) 0.007(7)
C4 0.066(7) 0.044(5) 0.060(6) 0.015(5) 0.004(5) 0.002(5)
C5 0.088(9) 0.073(8) 0.081(9) 0.025(7) 0.018(7) 0.010(7)
C6 0.071(7) 0.064(7) 0.073(7) 0.028(6) 0.016(6) 0.020(6)
C7 0.094(9) 0.057(7) 0.094(9) 0.016(7) 0.008(7) 0.012(7)
C8 0.056(7) 0.081(8) 0.078(8) 0.017(7) -0.002(6) 0.011(6)
C9 0.076(8) 0.097(10) 0.082(9) 0.023(7) -0.009(7) 0.017(7)
C10 0.086(8) 0.059(7) 0.056(6) 0.009(5) 0.002(6) 0.000(6)
C11 0.086(8) 0.053(6) 0.067(7) 0.018(6) 0.005(6) -0.003(6)
C12 0.081(8) 0.066(7) 0.058(7) 0.011(6) -0.001(6) 0.013(6)
C13 0.079(8) 0.104(9) 0.048(6) 0.031(6) -0.005(5) -0.007(7)
C14 0.076(8) 0.101(9) 0.063(7) 0.046(7) -0.015(6) -0.020(7)
C15 0.068(7) 0.106(9) 0.048(6) 0.033(6) -0.003(5) -0.002(7)
C16 0.086(8) 0.075(8) 0.063(7) 0.026(6) 0.002(6) -0.012(6)
C17 0.106(11) 0.129(12) 0.100(10) 0.080(10) -0.008(8) -0.026(9)
C18 0.069(9) 0.215(19) 0.077(9) 0.071(11) 0.006(7) -0.002(10)
C21 0.060(6) 0.050(6) 0.072(7) 0.023(5) 0.008(5) 0.011(5)
C22 0.045(5) 0.043(5) 0.046(5) 0.014(4) -0.001(4) 0.007(4)
C23 0.058(6) 0.046(5) 0.044(5) 0.013(4) -0.004(4) 0.009(4)
C24 0.065(6) 0.052(5) 0.040(5) 0.019(4) -0.007(4) 0.004(5)
C25 0.065(6) 0.040(5) 0.055(6) 0.000(4) -0.001(5) 0.002(5)
C26 0.060(6) 0.052(5) 0.049(5) 0.022(4) 0.005(5) 0.007(5)
C27 0.070(7) 0.080(8) 0.078(8) 0.024(6) 0.015(6) 0.019(6)
C28 0.071(8) 0.121(12) 0.126(12) 0.054(10) 0.028(8) 0.011(8)
O1 0.098(8) 0.068(6) 0.254(15) 0.063(8) -0.009(8) -0.013(6)
O2 0.068(6) 0.139(9) 0.116(8) 0.048(7) -0.029(5) 0.025(6)
O3 0.084(7) 0.253(15) 0.096(8) 0.057(9) 0.040(6) 0.022(8)
O4 0.068(5) 0.061(5) 0.091(6) 0.020(4) 0.012(4) -0.006(4)
O5 0.151(10) 0.100(7) 0.086(7) 0.001(6) 0.049(7) 0.017(7)
O6 0.109(7) 0.094(6) 0.112(7) 0.056(6) 0.011(6) 0.052(6)
O7 0.160(11) 0.057(6) 0.172(12) 0.021(6) 0.015(9) 0.010(6)
O8 0.079(6) 0.162(10) 0.098(7) 0.040(7) 0.033(6) 0.022(6)
O9 0.090(7) 0.174(11) 0.112(8) 0.013(8) -0.046(7) 0.026(7)
O10 0.144(9) 0.090(6) 0.075(6) 0.032(5) 0.020(6) -0.030(6)
O11 0.125(8) 0.092(6) 0.072(6) 0.007(5) -0.038(6) -0.027(6)
O12 0.109(7) 0.097(7) 0.095(7) 0.014(5) 0.004(6) 0.036(6)
S5 0.072(2) 0.073(2) 0.138(3) 0.044(2) 0.012(2) 0.0068(17)
O13 0.103(10) 0.30(2) 0.26(2) -0.119(18) 0.000(12) -0.044(12)
O14 0.108(8) 0.108(8) 0.199(12) 0.076(8) 0.057(8) 0.055(6)
O15 0.159(11) 0.161(11) 0.267(17) 0.165(13) 0.091(12) 0.081(9)
C29 0.098(12) 0.092(11) 0.159(17) 0.049(12) -0.006(12) 0.024(10)
F1 0.148(10) 0.247(15) 0.39(2) 0.244(17) 0.114(13) 0.076(10)
F2 0.116(9) 0.152(11) 0.34(2) -0.024(13) 0.004(12) -0.020(8)
F3 0.101(7) 0.157(9) 0.189(10) 0.065(8) 0.043(7) 0.047(7)
S6 0.193(5) 0.120(3) 0.083(3) 0.048(3) -0.022(3) 0.017(3)

loop_
_atom_type_symbol
_atom_type_description
_atom_type_scat_dispersion_real
_atom_type_scat_dispersion_imag
_atom_type_scat_source
C C 0.0033 0.0016 'International Tables Vol C Tables 4.2.6.8 and 6.1.1.4'
H H 0.0000 0.0000 'International Tables Vol C Tables 4.2.6.8 and 6.1.1.4'
N N 0.0061 0.0033 'International Tables Vol C Tables 4.2.6.8 and 6.1.1.4'
O O 0.0106 0.0060 'International Tables Vol C Tables 4.2.6.8 and 6.1.1.4'
F F 0.0171 0.0103 'International Tables Vol C Tables 4.2.6.8 and 6.1.1.4'
S S 0.1246 0.1234 'International Tables Vol C Tables 4.2.6.8 and 6.1.1.4'
Cl Cl 0.1484 0.1585 'International Tables Vol C Tables 4.2.6.8 and 6.1.1.4'
Fe Fe 0.3463 0.8444 'International Tables Vol C Tables 4.2.6.8 and 6.1.1.4'

loop_
_geom_angle_atom_site_label_1
_geom_angle_atom_site_label_2
_geom_angle_atom_site_label_3
_geom_angle
_geom_angle_site_symmetry_1
_geom_angle_site_symmetry_3
_geom_angle_publ_flag
C2 Fe1 C1 98.3(6) . . ?
C2 Fe1 C3 91.9(6) . . ?
C1 Fe1 C3 100.7(7) . . ?
C2 Fe1 S1 158.8(4) . . ?
C1 Fe1 S1 101.2(4) . . ?
C3 Fe1 S1 92.6(4) . . ?
C2 Fe1 S3 88.1(4) . . ?
C1 Fe1 S3 101.3(5) . . ?
C3 Fe1 S3 157.8(5) . . ?
S1 Fe1 S3 79.93(10) . . ?
C2 Fe1 Fe2 103.0(4) . . ?
C1 Fe1 Fe2 148.2(4) . . ?
C3 Fe1 Fe2 101.9(5) . . ?
S1 Fe1 Fe2 55.84(8) . . ?
S3 Fe1 Fe2 56.58(8) . . ?
C4 Fe2 C5 98.3(5) . . ?
C4 Fe2 C6 99.1(5) . . ?
C5 Fe2 C6 91.5(5) . . ?
C4 Fe2 S1 102.4(3) . . ?
C5 Fe2 S1 93.7(4) . . ?
C6 Fe2 S1 156.9(4) . . ?
C4 Fe2 S3 106.3(3) . . ?
C5 Fe2 S3 155.3(4) . . ?
C6 Fe2 S3 86.0(4) . . ?
S1 Fe2 S3 80.01(10) . . ?
C4 Fe2 Fe1 152.3(3) . . ?
C5 Fe2 Fe1 100.3(4) . . ?
C6 Fe2 Fe1 100.7(4) . . ?
S1 Fe2 Fe1 56.23(8) . . ?
S3 Fe2 Fe1 56.33(8) . . ?
C8 Fe3 C9 91.7(6) . . ?
C8 Fe3 C7 97.8(6) . . ?
C9 Fe3 C7 100.7(6) . . ?
C8 Fe3 S4 93.0(4) . . ?
C9 Fe3 S4 155.6(5) . . ?
C7 Fe3 S4 102.4(4) . . ?
C8 Fe3 S2 160.1(4) . . ?
C9 Fe3 S2 88.0(5) . . ?
C7 Fe3 S2 101.8(5) . . ?
S4 Fe3 S2 79.61(10) . . ?
C8 Fe3 Fe4 103.9(4) . . ?
C9 Fe3 Fe4 99.9(4) . . ?
C7 Fe3 Fe4 149.4(4) . . ?
S4 Fe3 Fe4 55.68(8) . . ?
S2 Fe3 Fe4 56.72(8) . . ?
C10 Fe4 C12 95.5(6) . . ?
C10 Fe4 C11 91.7(5) . . ?
C12 Fe4 C11 98.8(5) . . ?
C10 Fe4 S4 95.2(4) . . ?
C12 Fe4 S4 99.3(4) . . ?
C11 Fe4 S4 159.9(4) . . ?
C10 Fe4 S2 152.8(4) . . ?
C12 Fe4 S2 111.7(4) . . ?
C11 Fe4 S2 85.7(3) . . ?
S4 Fe4 S2 79.48(10) . . ?
C10 Fe4 Fe3 98.7(4) . . ?
C12 Fe4 Fe3 152.4(4) . . ?
C11 Fe4 Fe3 104.2(4) . . ?
S4 Fe4 Fe3 56.08(8) . . ?
S2 Fe4 Fe3 56.10(9) . . ?
C13 S1 Fe2 115.8(4) . . ?
C13 S1 Fe1 116.0(4) . . ?
Fe2 S1 Fe1 67.92(8) . . ?
C16 S2 Fe3 110.5(4) . . ?
C16 S2 Fe4 115.6(4) . . ?
Fe3 S2 Fe4 67.18(9) . . ?
C21 S3 Fe1 110.5(3) . . ?
C21 S3 Fe2 115.9(4) . . ?
Fe1 S3 Fe2 67.09(9) . . ?
C24 S4 Fe4 116.6(3) . . ?
C24 S4 Fe3 116.1(4) . . ?
Fe4 S4 Fe3 68.25(8) . . ?
C17 N1 C18 109.4(11) . . ?
C17 N1 C15 109.7(10) . . ?
C18 N1 C15 106.5(10) . . ?
C17 N1 C14 108.4(10) . . ?
C18 N1 C14 111.8(10) . . ?
C15 N1 C14 111.0(8) . . ?
C25 N2 C26 110.4(7) . . ?
C25 N2 C23 107.3(7) . . ?
C26 N2 C23 111.8(7) . . ?
C25 N2 C22 109.4(7) . . ?
C26 N2 C22 106.2(6) . . ?
C23 N2 C22 111.7(7) . . ?
O1 C1 Fe1 178.5(15) . . ?
O2 C2 Fe1 178.8(13) . . ?
O3 C3 Fe1 178.3(15) . . ?
O4 C4 Fe2 179.5(10) . . ?
O5 C5 Fe2 178.7(12) . . ?
O6 C6 Fe2 178.8(11) . . ?
O7 C7 Fe3 177.3(14) . . ?
O8 C8 Fe3 178.5(12) . . ?
O9 C9 Fe3 178.3(14) . . ?
O10 C10 Fe4 178.3(12) . . ?
O11 C11 Fe4 177.3(11) . . ?
O12 C12 Fe4 176.1(11) . . ?
C14 C13 S1 105.7(9) . . ?
N1 C14 C13 114.2(10) . . ?
C16 C15 N1 114.5(10) . . ?
C15 C16 S2 109.3(8) . . ?
N1 C17 C19' 128(2) . . ?
N1 C18 C19 125.1(16) . . ?
C20 C19 C18 117(2) . . ?
C17 C19' C20' 119(4) . . ?
C22 C21 S3 108.8(6) . . ?
C21 C22 N2 114.1(7) . . ?
N2 C23 C24 115.1(7) . . ?
C23 C24 S4 106.4(6) . . ?
N2 C26 C27 115.9(8) . . ?
C28 C27 C26 109.9(10) . . ?
O13 S5 O15 111.4(12) . . ?
O13 S5 O14 118.0(10) . . ?
O15 S5 O14 114.9(8) . . ?
O13 S5 C29 104.4(10) . . ?
O15 S5 C29 101.9(8) . . ?
O14 S5 C29 103.9(7) . . ?
F2 C29 F1 101.6(16) . . ?
F2 C29 F3 104.4(15) . . ?
F1 C29 F3 105.9(16) . . ?
F2 C29 S5 115.1(15) . . ?
F1 C29 S5 114.0(12) . . ?
F3 C29 S5 114.5(12) . . ?
O18 S6 O16 113.5(9) . . ?
O18 S6 O17 116.2(11) . . ?
O16 S6 O17 110.9(10) . . ?
O18 S6 C30 104.8(12) . . ?
O16 S6 C30 107.3(11) . . ?
O17 S6 C30 103.0(12) . . ?
F5 C30 F4 113(2) . . ?
F5 C30 F6 110(2) . . ?
F4 C30 F6 105(2) . . ?
F5 C30 S6 111(2) . . ?
F4 C30 S6 108(2) . . ?
F6 C30 S6 108.2(19) . . ?
Cl1 C31 Cl2' 113(2) . . ?
Cl1 C31 Cl2 113(2) . . ?
Cl2' C31 Cl2 51.9(14) . . ?
Cl3 C32 Cl4 116(2) . . ?
Cl5 C33 Cl6 92.7(13) . . ?
Cl7 C34 Cl8 136(2) . . ?
Cl7 C34 Cl8' 103.1(14) . . ?
Cl8 C34 Cl8' 41.7(13) . . ?
C34 Cl7 Cl7 173.1(19) . 2_666 ?

loop_
_geom_bond_atom_site_label_1
_geom_bond_atom_site_label_2
_geom_bond_distance
_geom_bond_site_symmetry_2
_geom_bond_publ_flag
Fe1 C2 1.795(12) . ?
Fe1 C1 1.805(15) . ?
Fe1 C3 1.811(15) . ?
Fe1 S1 2.245(3) . ?
Fe1 S3 2.262(3) . ?
Fe1 Fe2 2.5031(19) . ?
Fe2 C4 1.795(11) . ?
Fe2 C5 1.804(14) . ?
Fe2 C6 1.807(12) . ?
Fe2 S1 2.235(3) . ?
Fe2 S3 2.268(3) . ?
Fe3 C8 1.773(14) . ?
Fe3 C9 1.780(13) . ?
Fe3 C7 1.797(13) . ?
Fe3 S4 2.244(3) . ?
Fe3 S2 2.262(3) . ?
Fe3 Fe4 2.511(2) . ?
Fe4 C10 1.759(12) . ?
Fe4 C12 1.778(13) . ?
Fe4 C11 1.808(12) . ?
Fe4 S4 2.233(3) . ?
Fe4 S2 2.278(3) . ?
S1 C13 1.831(11) . ?
S2 C16 1.846(11) . ?
S3 C21 1.841(10) . ?
S4 C24 1.808(9) . ?
N1 C17 1.451(16) . ?
N1 C18 1.483(19) . ?
N1 C15 1.503(14) . ?
N1 C14 1.516(13) . ?
N2 C25 1.497(11) . ?
N2 C26 1.508(11) . ?
N2 C23 1.514(11) . ?
N2 C22 1.523(11) . ?
C1 O1 1.129(15) . ?
C2 O2 1.116(13) . ?
C3 O3 1.092(15) . ?
C4 O4 1.127(12) . ?
C5 O5 1.137(14) . ?
C6 O6 1.109(12) . ?
C7 O7 1.123(14) . ?
C8 O8 1.139(14) . ?
C9 O9 1.133(14) . ?
C10 O10 1.148(13) . ?
C11 O11 1.139(13) . ?
C12 O12 1.149(13) . ?
C13 C14 1.518(16) . ?
C15 C16 1.479(16) . ?
C17 C19' 1.496(19) . ?
C18 C19 1.55(3) . ?
C19 C20 1.532(18) . ?
C19' C20' 1.51(2) . ?
C21 C22 1.500(13) . ?
C23 C24 1.516(12) . ?
C26 C27 1.518(14) . ?
C27 C28 1.468(16) . ?
S5 O13 1.356(13) . ?
S5 O15 1.404(10) . ?
S5 O14 1.405(9) . ?
S5 C29 1.722(18) . ?
C29 F2 1.249(19) . ?
C29 F1 1.316(18) . ?
C29 F3 1.325(17) . ?
S6 O18 1.383(13) . ?
S6 O16 1.404(13) . ?
S6 O17 1.413(14) . ?
S6 C30 1.70(2) . ?
C30 F5 1.23(2) . ?
C30 F4 1.33(2) . ?
C30 F6 1.33(2) . ?
C31 Cl1 1.679(18) . ?
C31 Cl2' 1.678(18) . ?
C31 Cl2 1.685(19) . ?
C32 Cl3 1.685(19) . ?
C32 Cl4 1.706(19) . ?
C33 Cl5 1.732(17) . ?
C33 Cl6 1.735(17) . ?
C34 Cl7 1.572(18) . ?
C34 Cl8 1.586(17) . ?
C34 Cl8' 1.791(18) . ?
Cl7 Cl7 2.29(3) 2_666 ?
